data_7009069
loop_
_publ_author_name
'Verani, Cl\'audio Nazari'
'Rentschler, Eva'
'Weyherm\"uller, Thomas'
'Bill, Eckhard'
'Chaudhuri, Phalguni'

_publ_section_title
;
 Exchange coupling in a bis(heterodinuclear) [CuIINiII]2 and a linear
 heterotrinuclear complex CoIIICuIINiII. Synthesis, structures and
 properties
;
_journal_issue 3
_journal_name_full 'Journal of the Chemical Society, Dalton Transactions'
_journal_page_first 251
_journal_paper_doi 10.1039/a908426f
_journal_year 2000
_chemical_formula_structural '[C30 H46 Co Cu N7 Ni O7]2+, 2 (ClO4)-, solv.'
_chemical_formula_sum 'C30.75 H52.5 Cl2 Co Cu N7 Ni O17.5'
_chemical_formula_weight 1052.38
_chemical_name_systematic
; 
 ? 
;
_space_group_IT_number 2
_symmetry_cell_setting triclinic
_symmetry_space_group_name_Hall '-P 1'
_symmetry_space_group_name_H-M 'P -1'
_atom_sites_solution_hydrogens geom
_atom_sites_solution_primary direct
_atom_sites_solution_secondary difmap
_audit_creation_method SHELXL
_cell_angle_alpha 104.04(2)
_cell_angle_beta 96.90(2)
_cell_angle_gamma 104.31(2)
_cell_formula_units_Z 2
_cell_length_a 7.4430(10)
_cell_length_b 14.281(2)
_cell_length_c 21.582(3)
_cell_measurement_reflns_used 8192
_cell_measurement_temperature 100(2)
_cell_volume 2116.5(6)
_computing_structure_refinement 'SHELXL-93 (Sheldrick, 1993)'
_computing_structure_solution 'SHELXS-86 (Sheldrick, 1990)'
_diffrn_ambient_temperature 100(2)
_diffrn_measurement_device 'Siemens SMART CCD-Detector'
_diffrn_measurement_method '\w-scan, 0.3 deg./frame'
_diffrn_radiation_monochromator graphite
_diffrn_radiation_source 'fine-focus sealed tube'
_diffrn_radiation_type MoK\a
_diffrn_radiation_wavelength 0.71073
_diffrn_reflns_av_R_equivalents 0.0349
_diffrn_reflns_av_sigmaI/netI 0.0549
_diffrn_reflns_limit_h_max 11
_diffrn_reflns_limit_h_min -11
_diffrn_reflns_limit_k_max 13
_diffrn_reflns_limit_k_min -22
_diffrn_reflns_limit_l_max 23
_diffrn_reflns_limit_l_min -33
_diffrn_reflns_number 14817
_diffrn_reflns_theta_max 25.00
_diffrn_reflns_theta_min 1.53
_exptl_absorpt_coefficient_mu 1.532
_exptl_absorpt_correction_T_max 0.850
_exptl_absorpt_correction_T_min 0.622
_exptl_absorpt_correction_type 'SADABS, G.M. Sheldrick 1994'
_exptl_crystal_colour 'dark red'
_exptl_crystal_density_diffrn 1.651
_exptl_crystal_description 'transparent block'
_exptl_crystal_F_000 1088
_exptl_crystal_size_max 0.70
_exptl_crystal_size_mid 0.25
_exptl_crystal_size_min 0.14
_refine_diff_density_max 1.244
_refine_diff_density_min -0.768
_refine_diff_density_rms 0.115
_refine_ls_extinction_method none
_refine_ls_goodness_of_fit_all 1.076
_refine_ls_goodness_of_fit_obs 1.125
_refine_ls_matrix_type full
_refine_ls_number_parameters 560
_refine_ls_number_reflns 6705
_refine_ls_number_restraints 0
_refine_ls_restrained_S_all 1.086
_refine_ls_restrained_S_obs 1.125
_refine_ls_R_factor_all 0.0835
_refine_ls_R_factor_obs 0.0623
_refine_ls_shift/esd_max 0.000
_refine_ls_shift/esd_mean 0.000
_refine_ls_structure_factor_coef Fsqd
_refine_ls_weighting_details 'w=1/[\s^2^(Fo^2^)+(0.0652P)^2^+10.7954P] where P=(Fo^2^+2Fc^2^)/3'
_refine_ls_weighting_scheme calc
_refine_ls_wR_factor_all 0.1635
_refine_ls_wR_factor_obs 0.1495
_reflns_number_observed 5591
_reflns_number_total 7050
_reflns_observed_criterion >2sigma(I)
_cod_data_source_file a908426f.txt
_cod_data_source_block 3
_cod_depositor_comments
;
The following automatic conversions were performed:
'_symmetry_cell_setting' value 'Triclinic' changed to 'triclinic'
according to '/home/saulius/struct/CIF-dictionaries/cif_core.dic'
dictionary named 'cif_core.dic' version 2.4.1 from 2010-06-29.

Automatic conversion script
Id: cif_fix_enum 1527 2010-12-29 10:47:43Z saulius 

The following automatic conversions were performed:

'_refine_ls_weighting_scheme' value 'calc
w=1/[\s^2^(Fo^2^)+(0.0652P)^2^+10.7954P] where P=(Fo^2^+2Fc^2^)/3'
was changed to 'calc'. New tag '_refine_ls_weighting_details' was
created. The value of the new tag was set to
'w=1/[\s^2^(Fo^2^)+(0.0652P)^2^+10.7954P] where P=(Fo^2^+2Fc^2^)/3'.

Automatic conversion script
Id: cif_fix_values 3143 2015-03-26 13:38:13Z robertas 
;
_cod_original_cell_volume 2116.5(5)
_cod_original_sg_symbol_H-M P-1
_cod_database_code 7009069

loop_
_symmetry_equiv_pos_as_xyz
'x, y, z'
'-x, -y, -z'

loop_
_atom_site_aniso_label
_atom_site_aniso_U_11
_atom_site_aniso_U_22
_atom_site_aniso_U_33
_atom_site_aniso_U_23
_atom_site_aniso_U_13
_atom_site_aniso_U_12
Ni1 0.0291(4) 0.0237(4) 0.0196(4) 0.0074(3) 0.0062(3) 0.0019(3)
Cu1 0.0217(4) 0.0202(4) 0.0145(3) 0.0042(3) 0.0034(3) 0.0020(3)
Co1 0.0187(4) 0.0235(4) 0.0177(4) 0.0090(3) 0.0031(3) 0.0019(3)
O1 0.022(2) 0.023(2) 0.022(2) 0.009(2) 0.003(2) 0.002(2)
O2 0.036(2) 0.021(2) 0.027(2) 0.012(2) 0.016(2) 0.007(2)
O3 0.027(2) 0.022(2) 0.016(2) 0.004(2) 0.004(2) 0.000(2)
O4 0.033(2) 0.024(2) 0.017(2) 0.002(2) 0.003(2) 0.001(2)
O5 0.025(2) 0.032(2) 0.023(2) 0.015(2) 0.001(2) -0.006(2)
O6 0.044(3) 0.080(4) 0.038(3) 0.027(3) 0.014(2) 0.024(3)
O7 0.030(2) 0.039(3) 0.033(2) 0.010(2) 0.011(2) 0.005(2)
N1 0.023(3) 0.034(3) 0.027(3) 0.016(2) 0.003(2) 0.002(2)
N2 0.020(3) 0.039(3) 0.030(3) 0.019(2) 0.001(2) -0.004(2)
N3 0.035(3) 0.036(3) 0.026(3) 0.012(2) 0.015(2) 0.010(2)
N4 0.023(3) 0.023(3) 0.020(2) 0.011(2) 0.007(2) 0.004(2)
N5 0.032(3) 0.033(3) 0.023(3) 0.014(2) 0.006(2) 0.003(2)
N6 0.061(4) 0.027(3) 0.034(3) 0.012(3) 0.013(3) 0.008(3)
N7 0.020(3) 0.028(3) 0.021(2) 0.010(2) 0.005(2) 0.000(2)
C7 0.035(4) 0.086(6) 0.096(7) 0.073(6) 0.021(4) 0.026(4)
C8 0.040(4) 0.040(4) 0.025(3) 0.005(3) 0.000(3) -0.005(3)
C9 0.063(5) 0.042(4) 0.035(4) -0.012(3) 0.025(4) -0.003(4)
C10 0.022(3) 0.018(3) 0.024(3) 0.005(2) 0.003(2) 0.006(2)
C11 0.019(3) 0.028(3) 0.016(3) 0.003(2) 0.002(2) 0.005(2)
C12 0.016(3) 0.031(3) 0.019(3) 0.005(3) -0.001(2) -0.002(2)
C13 0.026(3) 0.038(4) 0.014(3) 0.007(3) 0.002(2) 0.001(3)
C14 0.028(3) 0.043(4) 0.015(3) 0.011(3) 0.004(2) 0.004(3)
C15 0.022(3) 0.040(4) 0.015(3) 0.002(3) 0.002(2) 0.008(3)
C16 0.021(3) 0.035(4) 0.023(3) 0.004(3) 0.001(2) 0.002(3)
C17 0.033(4) 0.050(4) 0.017(3) -0.001(3) 0.001(3) 0.013(3)
C18 0.037(4) 0.036(4) 0.021(3) 0.010(3) 0.009(3) 0.001(3)
C19 0.057(5) 0.041(4) 0.037(4) 0.023(3) 0.016(3) 0.009(4)
C20 0.071(6) 0.039(4) 0.044(4) 0.025(4) 0.006(4) -0.007(4)
C21 0.100(7) 0.031(4) 0.050(5) 0.016(4) 0.007(5) 0.007(4)
C22 0.069(5) 0.022(3) 0.038(4) 0.007(3) 0.004(4) -0.004(3)
C23 0.037(4) 0.021(3) 0.031(3) 0.001(3) 0.007(3) 0.003(3)
C24 0.020(3) 0.026(3) 0.022(3) -0.002(3) 0.005(2) 0.007(2)
C25 0.020(3) 0.027(3) 0.020(3) 0.003(3) 0.004(2) 0.009(2)
C26 0.022(3) 0.029(3) 0.023(3) -0.001(3) 0.003(2) 0.008(3)
C27 0.028(3) 0.029(3) 0.029(3) -0.005(3) 0.004(3) 0.010(3)
C28 0.039(4) 0.021(3) 0.039(4) 0.003(3) 0.006(3) -0.001(3)
C29 0.035(4) 0.031(4) 0.040(4) -0.008(3) -0.002(3) 0.004(3)
C30 0.022(3) 0.031(3) 0.015(3) 0.004(3) 0.007(2) 0.007(3)
O11 0.076(5) 0.029(3) 0.131(6) 0.011(4) -0.016(4) 0.001(3)
O12 0.077(5) 0.044(3) 0.101(5) 0.013(3) -0.047(4) 0.016(3)
O13 0.050(4) 0.052(4) 0.076(4) 0.009(3) -0.022(3) -0.001(3)
Cl1 0.058(2) 0.0263(12) 0.051(2) 0.0160(11) -0.0193(13) -0.0018(11)
O10 0.197(14) 0.095(8) 0.059(6) 0.024(6) 0.005(7) -0.025(8)
Cl2 0.091(2) 0.0747(15) 0.0588(12) 0.0521(12) 0.0489(12) 0.0491(13)
O20 0.109(7) 0.089(6) 0.267(14) 0.066(8) 0.078(8) 0.058(6)
O21 0.143(8) 0.123(7) 0.078(5) 0.016(5) -0.007(5) 0.087(6)
O22 0.103(6) 0.211(10) 0.048(4) 0.065(5) 0.010(4) -0.054(6)
O23 0.204(12) 0.174(10) 0.132(8) 0.081(8) 0.095(8) -0.030(9)
O40 0.050(4) 0.131(6) 0.053(4) 0.039(4) 0.022(3) 0.038(4)
O50 0.057(4) 0.022(3) 0.018(3) 0.006(2) -0.003(3) 0.015(3)
O60 0.084(8) 0.024(5) 0.040(6) 0.002(5) 0.014(6) 0.013(5)
C60 0.088(17) 0.069(15) 0.130(22) 0.028(15) 0.025(16) -0.002(13)

loop_
_atom_site_label
_atom_site_type_symbol
_atom_site_fract_x
_atom_site_fract_y
_atom_site_fract_z
_atom_site_U_iso_or_equiv
_atom_site_thermal_displace_type
_atom_site_occupancy
_atom_site_calc_flag
_atom_site_refinement_flags
_atom_site_disorder_group
Ni1 Ni 0.83950(11) 0.34599(6) 0.17276(3) 0.0249(2) Uani 1 d . .
Cu1 Cu 0.71044(10) 0.18277(5) 0.24171(3) 0.0197(2) Uani 1 d . .
Co1 Co 0.40885(11) 0.03688(6) 0.30316(4) 0.0202(2) Uani 1 d . .
O1 O 0.3890(5) 0.1382(3) 0.2609(2) 0.0230(9) Uani 1 d . .
O2 O 0.5371(6) -0.0236(3) 0.2420(2) 0.0265(9) Uani 1 d . .
O3 O 0.7106(6) 0.1958(3) 0.1531(2) 0.0231(9) Uani 1 d . .
O4 O 0.8501(6) 0.3254(3) 0.2620(2) 0.0266(9) Uani 1 d . .
O5 O 0.6422(6) 0.1176(3) 0.3558(2) 0.0283(10) Uani 1 d . .
O6 O 0.5849(7) 0.3839(4) 0.1802(2) 0.0507(14) Uani 1 d . .
O7 O 1.0928(6) 0.3057(3) 0.1661(2) 0.0347(11) Uani 1 d . .
N1 N 0.4257(7) -0.0673(4) 0.3489(2) 0.0280(12) Uani 1 d . .
N2 N 0.1574(7) -0.0565(4) 0.2539(2) 0.0306(12) Uani 1 d . .
N3 N 0.2705(8) 0.0890(4) 0.3710(2) 0.0314(12) Uani 1 d . .
N4 N 0.6181(7) 0.0353(3) 0.2056(2) 0.0215(10) Uani 1 d . .
N5 N 0.8032(7) 0.3375(4) 0.0781(2) 0.0294(12) Uani 1 d . .
N6 N 0.9810(9) 0.4925(4) 0.2072(3) 0.0407(15) Uani 1 d . .
N7 N 0.7429(7) 0.1932(4) 0.3344(2) 0.0237(11) Uani 1 d . .
C1 C 0.2671(25) -0.1626(12) 0.3163(8) 0.037(5) Uiso 0.50 d P 1
H1A H 0.3162(25) -0.2202(12) 0.3129(8) 0.044 Uiso 0.50 calc PR 1
H1B H 0.1717(25) -0.1683(12) 0.3432(8) 0.044 Uiso 0.50 calc PR 1
C2 C 0.1808(20) -0.1649(10) 0.2523(6) 0.032(3) Uiso 0.50 d P 1
H2A H 0.0581(20) -0.2149(10) 0.2389(6) 0.038 Uiso 0.50 calc PR 1
H2B H 0.2590(20) -0.1832(10) 0.2213(6) 0.038 Uiso 0.50 calc PR 1
C3 C 0.0094(21) -0.0449(12) 0.2820(7) 0.039(3) Uiso 0.50 d P 1
H3A H -0.0240(21) -0.0950(12) 0.3052(7) 0.047 Uiso 0.50 calc PR 1
H3B H -0.0990(21) -0.0540(12) 0.2490(7) 0.047 Uiso 0.50 calc PR 1
C4 C 0.0616(21) 0.0593(12) 0.3287(9) 0.041(4) Uiso 0.50 d P 1
H4A H -0.0284(21) 0.0620(12) 0.3577(9) 0.049 Uiso 0.50 calc PR 1
H4B H 0.0550(21) 0.1078(12) 0.3045(9) 0.049 Uiso 0.50 calc PR 1
C5 C 0.2622(23) 0.0229(12) 0.4167(7) 0.043(4) Uiso 0.50 d P 1
H5A H 0.2714(23) 0.0636(12) 0.4607(7) 0.051 Uiso 0.50 calc PR 1
H5B H 0.1414(23) -0.0286(12) 0.4044(7) 0.051 Uiso 0.50 calc PR 1
C6 C 0.4104(27) -0.0241(14) 0.4155(8) 0.041(5) Uiso 0.50 d P 1
H6A H 0.3849(27) -0.0767(14) 0.4372(8) 0.050 Uiso 0.50 calc PR 1
H6B H 0.5289(27) 0.0252(14) 0.4386(8) 0.050 Uiso 0.50 calc PR 1
C1X C 0.3057(23) -0.1619(11) 0.3015(8) 0.030(4) Uiso 0.50 d P 2
H1X1 H 0.2857(23) -0.2161(11) 0.3220(8) 0.036 Uiso 0.50 calc PR 2
H1X2 H 0.3671(23) -0.1799(11) 0.2650(8) 0.036 Uiso 0.50 calc PR 2
C2X C 0.1158(17) -0.1461(9) 0.2777(6) 0.022(2) Uiso 0.50 d P 2
H2X1 H 0.0394(17) -0.2046(9) 0.2430(6) 0.027 Uiso 0.50 calc PR 2
H2X2 H 0.0471(17) -0.1361(9) 0.3130(6) 0.027 Uiso 0.50 calc PR 2
C3X C 0.0198(17) 0.0074(10) 0.2791(6) 0.023(3) Uiso 0.50 d P 2
H3X1 H 0.0334(17) 0.0639(10) 0.2609(6) 0.028 Uiso 0.50 calc PR 2
H3X2 H -0.1103(17) -0.0344(10) 0.2654(6) 0.028 Uiso 0.50 calc PR 2
C4X C 0.0701(17) 0.0462(9) 0.3546(6) 0.023(3) Uiso 0.50 d P 2
H4X1 H 0.0073(17) 0.0967(9) 0.3705(6) 0.027 Uiso 0.50 calc PR 2
H4X2 H 0.0315(17) -0.0088(9) 0.3735(6) 0.027 Uiso 0.50 calc PR 2
C5X C 0.3561(17) 0.0678(9) 0.4321(5) 0.018(2) Uiso 0.50 d P 2
H5X1 H 0.2852(17) 0.0818(9) 0.4665(5) 0.022 Uiso 0.50 calc PR 2
H5X2 H 0.4866(17) 0.1084(9) 0.4477(5) 0.022 Uiso 0.50 calc PR 2
C6X C 0.3424(23) -0.0446(10) 0.4102(6) 0.023(3) Uiso 0.50 d P 2
H6X1 H 0.4108(23) -0.0625(10) 0.4445(6) 0.027 Uiso 0.50 calc PR 2
H6X2 H 0.2112(23) -0.0843(10) 0.4014(6) 0.027 Uiso 0.50 calc PR 2
C7 C 0.6121(11) -0.0822(7) 0.3603(5) 0.062(3) Uani 1 d . .
H7A H 0.6078(11) -0.1333(7) 0.3824(5) 0.092 Uiso 1 calc R .
H7B H 0.7013(11) -0.0202(7) 0.3866(5) 0.092 Uiso 1 calc R .
H7C H 0.6503(11) -0.1028(7) 0.3194(5) 0.092 Uiso 1 calc R .
C8 C 0.1236(10) -0.0719(5) 0.1831(3) 0.039(2) Uani 1 d . .
H8A H 0.0002(10) -0.1175(5) 0.1640(3) 0.059 Uiso 1 calc R .
H8B H 0.2171(10) -0.0997(5) 0.1650(3) 0.059 Uiso 1 calc R .
H8C H 0.1316(10) -0.0085(5) 0.1742(3) 0.059 Uiso 1 calc R .
C9 C 0.3233(12) 0.2000(6) 0.3942(4) 0.053(2) Uani 1 d . .
H9A H 0.2519(12) 0.2201(6) 0.4266(4) 0.079 Uiso 1 calc R .
H9B H 0.2966(12) 0.2264(6) 0.3583(4) 0.079 Uiso 1 calc R .
H9C H 0.4557(12) 0.2258(6) 0.4127(4) 0.079 Uiso 1 calc R .
C10 C 0.6306(8) -0.0157(4) 0.1490(3) 0.0215(12) Uani 1 d . .
H10 H 0.5925(8) -0.0855(4) 0.1397(3) 0.026 Uiso 1 calc R .
C11 C 0.6986(8) 0.0262(4) 0.0985(3) 0.0221(12) Uani 1 d . .
C12 C 0.7272(8) 0.1283(5) 0.1008(3) 0.0243(13) Uani 1 d . .
C13 C 0.7662(9) 0.1567(5) 0.0438(3) 0.0278(14) Uani 1 d . .
C14 C 0.7778(9) 0.0825(5) -0.0108(3) 0.0291(14) Uani 1 d . .
H14 H 0.8032(9) 0.1018(5) -0.0478(3) 0.035 Uiso 1 calc R .
C15 C 0.7539(8) -0.0166(5) -0.0128(3) 0.0267(14) Uani 1 d . .
C16 C 0.7130(8) -0.0436(5) 0.0425(3) 0.0288(14) Uani 1 d . .
H16 H 0.6944(8) -0.1105(5) 0.0425(3) 0.035 Uiso 1 calc R .
C17 C 0.7644(10) -0.0955(5) -0.0728(3) 0.036(2) Uani 1 d . .
H17A H 0.7438(10) -0.1596(5) -0.0640(3) 0.053 Uiso 1 calc R .
H17B H 0.8868(10) -0.0765(5) -0.0838(3) 0.053 Uiso 1 calc R .
H17C H 0.6692(10) -0.1001(5) -0.1085(3) 0.053 Uiso 1 calc R .
C18 C 0.7863(9) 0.2559(5) 0.0346(3) 0.033(2) Uani 1 d . .
H18 H 0.7869(9) 0.2604(5) -0.0077(3) 0.039 Uiso 1 calc R .
C19 C 0.8174(11) 0.4303(5) 0.0584(3) 0.043(2) Uani 1 d . .
H19A H 0.7062(11) 0.4523(5) 0.0653(3) 0.051 Uiso 1 calc R .
H19B H 0.8205(11) 0.4162(5) 0.0123(3) 0.051 Uiso 1 calc R .
C20 C 0.9916(13) 0.5140(6) 0.0961(4) 0.053(2) Uani 1 d . .
H20A H 1.0994(13) 0.4872(6) 0.0960(4) 0.064 Uiso 1 calc R .
H20B H 1.0129(13) 0.5657(6) 0.0736(4) 0.064 Uiso 1 calc R .
C21 C 0.9836(15) 0.5622(6) 0.1652(4) 0.062(3) Uani 1 d . .
H21A H 1.0924(15) 0.6209(6) 0.1833(4) 0.075 Uiso 1 calc R .
H21B H 0.8712(15) 0.5849(6) 0.1659(4) 0.075 Uiso 1 calc R .
C22 C 1.0738(12) 0.5308(5) 0.2652(4) 0.047(2) Uani 1 d . .
H22 H 1.1481(12) 0.5972(5) 0.2751(4) 0.056 Uiso 1 calc R .
C23 C 1.0790(9) 0.4843(5) 0.3180(3) 0.0316(15) Uani 1 d . .
C24 C 0.9671(8) 0.3871(4) 0.3167(3) 0.0240(13) Uani 1 d . .
C25 C 0.9795(8) 0.3581(4) 0.3745(3) 0.0227(13) Uani 1 d . .
C26 C 1.1021(8) 0.4234(5) 0.4314(3) 0.0258(13) Uani 1 d . .
H26 H 1.1067(8) 0.4031(5) 0.4693(3) 0.031 Uiso 1 calc R .
C27 C 1.2164(9) 0.5168(5) 0.4332(3) 0.0307(15) Uani 1 d . .
C28 C 1.2003(10) 0.5455(5) 0.3767(3) 0.036(2) Uani 1 d . .
H28 H 1.2735(10) 0.6090(5) 0.3774(3) 0.043 Uiso 1 calc R .
C29 C 1.3488(10) 0.5870(5) 0.4944(3) 0.040(2) Uani 1 d . .
H29A H 1.3422(10) 0.5550(5) 0.5288(3) 0.061 Uiso 1 calc R .
H29B H 1.3126(10) 0.6479(5) 0.5068(3) 0.061 Uiso 1 calc R .
H29C H 1.4756(10) 0.6027(5) 0.4867(3) 0.061 Uiso 1 calc R .
C30 C 0.8598(8) 0.2656(4) 0.3812(3) 0.0230(13) Uani 1 d . .
H30 H 0.8674(8) 0.2575(4) 0.4228(3) 0.028 Uiso 1 calc R .
O11 O 0.5053(10) 0.5862(4) 0.1020(4) 0.087(2) Uani 1 d . .
O12 O 0.3933(10) 0.7276(4) 0.1132(4) 0.081(2) Uani 1 d . .
O13 O 0.6853(8) 0.7405(4) 0.1742(3) 0.067(2) Uani 1 d . .
Cl1 Cl 0.5629(4) 0.6895(2) 0.11463(14) 0.0492(7) Uani 0.75 d P .
O10 O 0.6703(21) 0.7192(9) 0.0685(5) 0.131(5) Uani 0.75 d P .
Cl1X Cl 0.4947(13) 0.6794(7) 0.1457(5) 0.057(2) Uiso 0.25 d P .
O10X O 0.4225(51) 0.6462(26) 0.2009(17) 0.107(11) Uiso 0.25 d P .
Cl2 Cl 0.9190(4) 0.7537(2) 0.43016(10) 0.0611(6) Uani 1 d . .
O20 O 0.9272(14) 0.8564(7) 0.4514(6) 0.143(4) Uani 1 d . .
O21 O 1.1070(14) 0.7547(7) 0.4590(4) 0.110(3) Uani 1 d . .
O22 O 0.9072(12) 0.7359(8) 0.3635(3) 0.135(4) Uani 1 d . .
O23 O 0.7825(18) 0.6959(9) 0.4479(5) 0.173(5) Uani 1 d . .
O40 O 0.3112(8) 0.3603(6) 0.0718(3) 0.073(2) Uani 1 d . .
O50 O 0.3767(9) 0.3239(4) 0.2664(2) 0.0326(14) Uani 0.75 d P .
O51 O 0.4815(21) 0.3989(11) 0.3255(7) 0.020(3) Uiso 0.25 d P .
C51 C 0.6250(31) 0.4866(16) 0.3602(10) 0.019(5) Uiso 0.25 d P .
O60 O 0.6236(17) 0.5885(7) 0.2525(5) 0.051(3) Uani 0.50 d P .
C60 C 0.5478(36) 0.6488(18) 0.2865(14) 0.100(8) Uani 0.50 d P .

loop_
_atom_type_symbol
_atom_type_description
_atom_type_scat_dispersion_real
_atom_type_scat_dispersion_imag
_atom_type_scat_source
C C 0.0033 0.0016 'International Tables Vol C Tables 4.2.6.8 and 6.1.1.4'
H H 0.0000 0.0000 'International Tables Vol C Tables 4.2.6.8 and 6.1.1.4'
N N 0.0061 0.0033 'International Tables Vol C Tables 4.2.6.8 and 6.1.1.4'
O O 0.0106 0.0060 'International Tables Vol C Tables 4.2.6.8 and 6.1.1.4'
Cl Cl 0.1484 0.1585 'International Tables Vol C Tables 4.2.6.8 and 6.1.1.4'
Co Co 0.3494 0.9721 'International Tables Vol C Tables 4.2.6.8 and 6.1.1.4'
Ni Ni 0.3393 1.1124 'International Tables Vol C Tables 4.2.6.8 and 6.1.1.4'
Cu Cu 0.3201 1.2651 'International Tables Vol C Tables 4.2.6.8 and 6.1.1.4'

loop_
_geom_angle_atom_site_label_1
_geom_angle_atom_site_label_2
_geom_angle_atom_site_label_3
_geom_angle
_geom_angle_site_symmetry_1
_geom_angle_site_symmetry_3
_geom_angle_publ_flag
N5 Ni1 N6 97.8(2) . . ?
N5 Ni1 O4 168.8(2) . . ?
N6 Ni1 O4 93.4(2) . . ?
N5 Ni1 O3 91.5(2) . . ?
N6 Ni1 O3 170.4(2) . . ?
O4 Ni1 O3 77.2(2) . . ?
N5 Ni1 O6 91.3(2) . . ?
N6 Ni1 O6 89.1(2) . . ?
O4 Ni1 O6 89.3(2) . . ?
O3 Ni1 O6 93.0(2) . . ?
N5 Ni1 O7 89.5(2) . . ?
N6 Ni1 O7 91.7(2) . . ?
O4 Ni1 O7 89.8(2) . . ?
O3 Ni1 O7 86.1(2) . . ?
O6 Ni1 O7 178.9(2) . . ?
N7 Cu1 O4 90.0(2) . . ?
N7 Cu1 O3 169.9(2) . . ?
O4 Cu1 O3 80.1(2) . . ?
N7 Cu1 N4 99.7(2) . . ?
O4 Cu1 N4 164.7(2) . . ?
O3 Cu1 N4 89.6(2) . . ?
N7 Cu1 O1 76.1(2) . . ?
O4 Cu1 O1 118.9(2) . . ?
O3 Cu1 O1 110.41(15) . . ?
N4 Cu1 O1 75.3(2) . . ?
O5 Co1 O2 89.8(2) . . ?
O5 Co1 O1 92.2(2) . . ?
O2 Co1 O1 93.2(2) . . ?
O5 Co1 N3 91.1(2) . . ?
O2 Co1 N3 174.4(2) . . ?
O1 Co1 N3 92.2(2) . . ?
O5 Co1 N1 87.9(2) . . ?
O2 Co1 N1 88.2(2) . . ?
O1 Co1 N1 178.5(2) . . ?
N3 Co1 N1 86.3(2) . . ?
O5 Co1 N2 174.3(2) . . ?
O2 Co1 N2 92.1(2) . . ?
O1 Co1 N2 93.1(2) . . ?
N3 Co1 N2 86.5(2) . . ?
N1 Co1 N2 86.8(2) . . ?
Co1 O1 Cu1 98.1(2) . . ?
N4 O2 Co1 115.4(3) . . ?
C12 O3 Cu1 127.7(4) . . ?
C12 O3 Ni1 122.4(3) . . ?
Cu1 O3 Ni1 100.6(2) . . ?
C24 O4 Cu1 129.8(4) . . ?
C24 O4 Ni1 126.1(4) . . ?
Cu1 O4 Ni1 101.8(2) . . ?
N7 O5 Co1 117.1(3) . . ?
C6 N1 C7 99.6(9) . . ?
C7 N1 C1X 105.2(8) . . ?
C6 N1 C1 111.4(11) . . ?
C7 N1 C1 114.7(9) . . ?
C7 N1 C6X 113.9(7) . . ?
C1X N1 C6X 110.6(10) . . ?
C6 N1 Co1 105.8(7) . . ?
C7 N1 Co1 114.9(4) . . ?
C1X N1 Co1 103.4(7) . . ?
C1 N1 Co1 109.7(7) . . ?
C6X N1 Co1 108.4(6) . . ?
C3 N2 C8 114.7(8) . . ?
C8 N2 C2X 117.9(7) . . ?
C8 N2 C3X 104.3(6) . . ?
C2X N2 C3X 107.0(8) . . ?
C3 N2 C2 108.6(9) . . ?
C8 N2 C2 96.9(6) . . ?
C3 N2 Co1 115.1(7) . . ?
C8 N2 Co1 115.7(4) . . ?
C2X N2 Co1 109.0(5) . . ?
C3X N2 Co1 101.0(5) . . ?
C2 N2 Co1 103.0(5) . . ?
C4X N3 C9 111.4(7) . . ?
C9 N3 C5 122.9(8) . . ?
C4X N3 C5X 111.9(8) . . ?
C9 N3 C5X 99.2(6) . . ?
C9 N3 C4 103.4(7) . . ?
C5 N3 C4 106.7(10) . . ?
C4X N3 Co1 114.5(6) . . ?
C9 N3 Co1 113.7(4) . . ?
C5 N3 Co1 106.7(7) . . ?
C5X N3 Co1 104.8(5) . . ?
C4 N3 Co1 101.0(6) . . ?
C10 N4 O2 113.4(4) . . ?
C10 N4 Cu1 126.0(4) . . ?
O2 N4 Cu1 120.5(3) . . ?
C18 N5 C19 118.6(5) . . ?
C18 N5 Ni1 121.9(4) . . ?
C19 N5 Ni1 119.1(4) . . ?
C22 N6 C21 116.8(6) . . ?
C22 N6 Ni1 121.9(5) . . ?
C21 N6 Ni1 121.2(5) . . ?
C30 N7 O5 112.9(4) . . ?
C30 N7 Cu1 126.7(4) . . ?
O5 N7 Cu1 120.3(3) . . ?
C2 C1 N1 112.6(12) . . ?
C1 C2 N2 109.1(11) . . ?
N2 C3 C4 109.1(12) . . ?
C3 C4 N3 111.2(11) . . ?
C6 C5 N3 111.9(12) . . ?
C5 C6 N1 110.3(13) . . ?
N1 C1X C2X 108.5(11) . . ?
N2 C2X C1X 107.2(10) . . ?
C4X C3X N2 109.1(9) . . ?
N3 C4X C3X 106.1(9) . . ?
N3 C5X C6X 104.1(9) . . ?
N1 C6X C5X 109.7(9) . . ?
N4 C10 C11 125.8(5) . . ?
C16 C11 C12 120.7(5) . . ?
C16 C11 C10 115.7(5) . . ?
C12 C11 C10 123.1(5) . . ?
O3 C12 C11 121.7(5) . . ?
O3 C12 C13 120.7(5) . . ?
C11 C12 C13 117.5(5) . . ?
C14 C13 C12 118.7(6) . . ?
C14 C13 C18 115.2(5) . . ?
C12 C13 C18 126.0(6) . . ?
C15 C14 C13 123.9(5) . . ?
C14 C15 C16 116.8(6) . . ?
C14 C15 C17 122.8(6) . . ?
C16 C15 C17 120.4(6) . . ?
C15 C16 C11 122.3(6) . . ?
N5 C18 C13 127.1(6) . . ?
N5 C19 C20 112.1(6) . . ?
C21 C20 C19 115.1(7) . . ?
N6 C21 C20 113.0(6) . . ?
N6 C22 C23 128.4(6) . . ?
C28 C23 C24 118.3(6) . . ?
C28 C23 C22 115.1(6) . . ?
C24 C23 C22 126.5(6) . . ?
O4 C24 C25 120.8(5) . . ?
O4 C24 C23 120.8(5) . . ?
C25 C24 C23 118.4(5) . . ?
C26 C25 C24 120.2(5) . . ?
C26 C25 C30 115.9(5) . . ?
C24 C25 C30 123.6(5) . . ?
C27 C26 C25 122.3(6) . . ?
C28 C27 C26 117.1(6) . . ?
C28 C27 C29 120.6(6) . . ?
C26 C27 C29 122.3(6) . . ?
C27 C28 C23 123.7(6) . . ?
N7 C30 C25 126.0(5) . . ?
Cl1 O11 Cl1X 37.1(4) . . ?
Cl1X O12 Cl1 36.5(4) . . ?
Cl1 O13 Cl1X 37.2(4) . . ?
Cl1X Cl1 O11 76.3(7) . . ?
Cl1X Cl1 O13 73.9(7) . . ?
O11 Cl1 O13 114.6(4) . . ?
Cl1X Cl1 O10 172.3(9) . . ?
O11 Cl1 O10 111.2(7) . . ?
O13 Cl1 O10 103.1(6) . . ?
Cl1X Cl1 O12 64.8(7) . . ?
O11 Cl1 O12 109.1(4) . . ?
O13 Cl1 O12 108.3(4) . . ?
O10 Cl1 O12 110.3(7) . . ?
Cl1 Cl1X O12 78.7(8) . . ?
Cl1 Cl1X O13 68.8(7) . . ?
O12 Cl1X O13 112.5(8) . . ?
Cl1 Cl1X O11 66.6(7) . . ?
O12 Cl1X O11 111.1(8) . . ?
O13 Cl1X O11 107.4(7) . . ?
Cl1 Cl1X O10X 163.2(17) . . ?
O12 Cl1X O10X 118.1(16) . . ?
O13 Cl1X O10X 103.6(15) . . ?
O11 Cl1X O10X 103.2(15) . . ?
O23 Cl2 O22 115.3(6) . . ?
O23 Cl2 O20 112.7(7) . . ?
O22 Cl2 O20 103.2(7) . . ?
O23 Cl2 O21 114.0(8) . . ?
O22 Cl2 O21 108.5(6) . . ?
O20 Cl2 O21 101.8(6) . . ?
C51 O51 O50 152.6(15) . . ?

loop_
_geom_bond_atom_site_label_1
_geom_bond_atom_site_label_2
_geom_bond_distance
_geom_bond_site_symmetry_2
_geom_bond_publ_flag
Ni1 N5 1.997(5) . ?
Ni1 N6 2.002(6) . ?
Ni1 O4 2.012(4) . ?
Ni1 O3 2.035(4) . ?
Ni1 O6 2.109(5) . ?
Ni1 O7 2.113(5) . ?
Cu1 N7 1.951(5) . ?
Cu1 O4 1.958(4) . ?
Cu1 O3 1.967(4) . ?
Cu1 N4 1.969(5) . ?
Cu1 O1 2.432(4) . ?
Co1 O5 1.880(4) . ?
Co1 O2 1.886(4) . ?
Co1 O1 1.913(4) . ?
Co1 N3 1.992(5) . ?
Co1 N1 1.994(5) . ?
Co1 N2 2.003(5) . ?
O2 N4 1.367(6) . ?
O3 C12 1.335(7) . ?
O4 C24 1.341(7) . ?
O5 N7 1.366(6) . ?
N1 C6 1.45(2) . ?
N1 C7 1.457(9) . ?
N1 C1X 1.48(2) . ?
N1 C1 1.51(2) . ?
N1 C6X 1.527(14) . ?
N2 C3 1.35(2) . ?
N2 C8 1.470(8) . ?
N2 C2X 1.471(12) . ?
N2 C3X 1.591(14) . ?
N2 C2 1.594(14) . ?
N3 C4X 1.429(13) . ?
N3 C9 1.476(9) . ?
N3 C5 1.52(2) . ?
N3 C5X 1.525(12) . ?
N3 C4 1.60(2) . ?
N4 C10 1.288(7) . ?
N5 C18 1.274(8) . ?
N5 C19 1.472(8) . ?
N6 C22 1.273(9) . ?
N6 C21 1.497(9) . ?
N7 C30 1.297(7) . ?
C1 C2 1.44(2) . ?
C3 C4 1.51(2) . ?
C5 C6 1.43(2) . ?
C1X C2X 1.53(2) . ?
C3X C4X 1.55(2) . ?
C5X C6X 1.53(2) . ?
C10 C11 1.449(8) . ?
C11 C16 1.402(8) . ?
C11 C12 1.408(8) . ?
C12 C13 1.425(8) . ?
C13 C14 1.409(9) . ?
C13 C18 1.451(9) . ?
C14 C15 1.370(9) . ?
C15 C16 1.385(8) . ?
C15 C17 1.521(8) . ?
C19 C20 1.510(10) . ?
C20 C21 1.499(11) . ?
C22 C23 1.452(10) . ?
C23 C28 1.408(9) . ?
C23 C24 1.422(8) . ?
C24 C25 1.407(8) . ?
C25 C26 1.401(8) . ?
C25 C30 1.449(8) . ?
C26 C27 1.382(9) . ?
C27 C28 1.379(9) . ?
C27 C29 1.510(9) . ?
O11 Cl1 1.378(6) . ?
O11 Cl1X 1.459(11) . ?
O12 Cl1X 1.377(11) . ?
O12 Cl1 1.493(7) . ?
O13 Cl1 1.397(6) . ?
O13 Cl1X 1.439(11) . ?
Cl1 Cl1X 0.906(10) . ?
Cl1 O10 1.427(12) . ?
Cl1X O10X 1.49(4) . ?
Cl2 O23 1.302(8) . ?
Cl2 O22 1.387(7) . ?
Cl2 O20 1.410(9) . ?
Cl2 O21 1.457(9) . ?
O50 O51 1.44(2) . ?
O51 C51 1.40(3) . ?
O60 C60 1.28(3) . ?
